data_4316111
loop_
_publ_author_name
'Nadia Marino'
'Anthony R. Vortherms'
'Amanda E. Hoffman'
'Robert P. Doyle'

_publ_section_title
;
 Expanding Monomeric Pyrophosphate Complexes beyond Platinum
;
_journal_name_full 'Inorganic Chemistry'
_journal_page_first 6790
_journal_page_last 6792
_journal_paper_doi 10.1021/ic1006007
_journal_volume 49
_journal_year 2010
_chemical_formula_moiety 'C24 H18 N4 Ni O7 P2, 8(H2O)'
_chemical_formula_sum 'C24 H34 N4 Ni O15 P2'
_chemical_formula_weight 739.20
_chemical_name_systematic
; 
 ? 
;
_space_group_IT_number 14
_symmetry_cell_setting monoclinic
_symmetry_space_group_name_Hall '-P 2ybc'
_symmetry_space_group_name_H-M 'P 1 21/c 1'
_atom_sites_solution_hydrogens geom
_atom_sites_solution_primary direct
_atom_sites_solution_secondary difmap
_audit_creation_method SHELXL-97
_cell_angle_alpha 90.00
_cell_angle_beta 113.9160(10)
_cell_angle_gamma 90.00
_cell_formula_units_Z 4
_cell_length_a 12.3651(11)
_cell_length_b 24.1177(16)
_cell_length_c 10.9435(7)
_cell_measurement_reflns_used 7841
_cell_measurement_temperature 98(2)
_cell_measurement_theta_max 28.20
_cell_measurement_theta_min 2.20
_cell_volume 2983.3(4)
_computing_cell_refinement 'Bruker SMART'
_computing_data_collection 'Bruker SMART'
_computing_data_reduction 'Bruker SAINT'
_computing_molecular_graphics 'Bruker SHELXTL'
_computing_publication_material 'Bruker SHELXTL'
_computing_structure_refinement 'SHELXL-97 (Sheldrick, 1997)'
_computing_structure_solution 'SHELXS-97 (Sheldrick, 1990)'
_diffrn_ambient_temperature 98(2)
_diffrn_measured_fraction_theta_full 0.995
_diffrn_measured_fraction_theta_max 0.995
_diffrn_measurement_device_type 'CCD area detector'
_diffrn_measurement_method 'phi and omega scans'
_diffrn_radiation_monochromator graphite
_diffrn_radiation_source 'fine-focus sealed tube'
_diffrn_radiation_type MoK\a
_diffrn_radiation_wavelength 0.71073
_diffrn_reflns_av_R_equivalents 0.0610
_diffrn_reflns_av_sigmaI/netI 0.0514
_diffrn_reflns_limit_h_max 16
_diffrn_reflns_limit_h_min -16
_diffrn_reflns_limit_k_max 28
_diffrn_reflns_limit_k_min -32
_diffrn_reflns_limit_l_max 14
_diffrn_reflns_limit_l_min -14
_diffrn_reflns_number 28948
_diffrn_reflns_theta_full 28.28
_diffrn_reflns_theta_max 28.28
_diffrn_reflns_theta_min 1.80
_exptl_absorpt_coefficient_mu 0.838
_exptl_absorpt_correction_T_max 0.9753
_exptl_absorpt_correction_T_min 0.8178
_exptl_absorpt_correction_type empirical
_exptl_absorpt_process_details sadabs
_exptl_crystal_colour light-blue
_exptl_crystal_density_diffrn 1.646
_exptl_crystal_density_method 'not measured'
_exptl_crystal_description parallelepiped
_exptl_crystal_F_000 1536
_exptl_crystal_size_max 0.25
_exptl_crystal_size_mid 0.10
_exptl_crystal_size_min 0.03
_refine_diff_density_max 0.971
_refine_diff_density_min -0.565
_refine_diff_density_rms 0.091
_refine_ls_extinction_method none
_refine_ls_goodness_of_fit_ref 1.025
_refine_ls_hydrogen_treatment mixed
_refine_ls_matrix_type full
_refine_ls_number_parameters 465
_refine_ls_number_reflns 7364
_refine_ls_number_restraints 24
_refine_ls_restrained_S_all 1.027
_refine_ls_R_factor_all 0.0536
_refine_ls_R_factor_gt 0.0400
_refine_ls_shift/su_max 0.001
_refine_ls_shift/su_mean 0.000
_refine_ls_structure_factor_coef Fsqd
_refine_ls_weighting_details 'calc w=1/[\s^2^(Fo^2^)+(0.0561P)^2^+0.0000P] where P=(Fo^2^+2Fc^2^)/3'
_refine_ls_weighting_scheme calc
_refine_ls_wR_factor_gt 0.0968
_refine_ls_wR_factor_ref 0.1037
_reflns_number_gt 5919
_reflns_number_total 7364
_reflns_threshold_expression >2sigma(I)
_cod_data_source_file ic1006007_si_002_2.cif
_cod_data_source_block 2
_cod_database_code 4316111

loop_
_symmetry_equiv_pos_as_xyz
'x, y, z'
'-x, y+1/2, -z+1/2'
'-x, -y, -z'
'x, -y-1/2, z-1/2'

loop_
_atom_site_label
_atom_site_type_symbol
_atom_site_fract_x
_atom_site_fract_y
_atom_site_fract_z
_atom_site_U_iso_or_equiv
_atom_site_adp_type
_atom_site_occupancy
_atom_site_symmetry_multiplicity
_atom_site_calc_flag
_atom_site_refinement_flags
_atom_site_disorder_assembly
_atom_site_disorder_group
Ni1 Ni 0.21208(2) 0.598866(11) 0.33178(3) 0.01057(8) Uani 1 1 d . . .
P1 P 0.42283(5) 0.57339(2) 0.62612(5) 0.01153(12) Uani 1 1 d . . .
P2 P 0.26839(5) 0.48051(2) 0.49458(5) 0.01102(12) Uani 1 1 d . . .
O1 O 0.37076(14) 0.60787(6) 0.50005(15) 0.0146(3) Uani 1 1 d . . .
O2 O 0.38656(14) 0.58592(7) 0.73677(15) 0.0169(3) Uani 1 1 d . . .
O3 O 0.56136(14) 0.57403(7) 0.68365(15) 0.0159(3) Uani 1 1 d . . .
H3A H 0.5833 0.5710 0.6207 0.024 Uiso 1 1 calc R . .
O4 O 0.39280(13) 0.50943(6) 0.58070(15) 0.0142(3) Uani 1 1 d . . .
O5 O 0.19035(13) 0.52049(6) 0.39269(15) 0.0145(3) Uani 1 1 d . . .
O6 O 0.29939(14) 0.42702(6) 0.44695(16) 0.0160(3) Uani 1 1 d . . .
O7 O 0.20860(14) 0.46948(7) 0.59491(16) 0.0166(3) Uani 1 1 d . . .
H7A H 0.2377 0.4408 0.6396 0.025 Uiso 1 1 calc R . .
C1 C 0.0490(2) 0.61023(10) 0.4817(2) 0.0165(5) Uani 1 1 d . . .
H1 H 0.0543 0.5711 0.4923 0.020 Uiso 1 1 calc R . .
C2 C -0.0229(2) 0.63993(10) 0.5299(2) 0.0182(5) Uani 1 1 d . . .
H2 H -0.0666 0.6209 0.5711 0.022 Uiso 1 1 calc R . .
C3 C -0.0301(2) 0.69658(10) 0.5174(2) 0.0183(5) Uani 1 1 d . . .
H3 H -0.0784 0.7170 0.5501 0.022 Uiso 1 1 calc R . .
C4 C 0.03466(19) 0.72404(10) 0.4560(2) 0.0149(4) Uani 1 1 d . . .
C5 C 0.0354(2) 0.78308(10) 0.4408(2) 0.0193(5) Uani 1 1 d . . .
H5 H -0.0112 0.8057 0.4718 0.023 Uiso 1 1 calc R . .
C6 C 0.1019(2) 0.80700(10) 0.3827(2) 0.0191(5) Uani 1 1 d . . .
H6 H 0.1023 0.8462 0.3756 0.023 Uiso 1 1 calc R . .
C7 C 0.1715(2) 0.77482(10) 0.3319(2) 0.0161(4) Uani 1 1 d . . .
C8 C 0.2419(2) 0.79786(10) 0.2708(2) 0.0172(5) Uani 1 1 d . . .
H8 H 0.2487 0.8369 0.2655 0.021 Uiso 1 1 calc R . .
C9 C 0.3004(2) 0.76313(10) 0.2190(2) 0.0175(5) Uani 1 1 d . . .
H9 H 0.3476 0.7780 0.1766 0.021 Uiso 1 1 calc R . .
C10 C 0.29018(19) 0.70564(10) 0.2289(2) 0.0153(4) Uani 1 1 d . . .
H10 H 0.3295 0.6821 0.1903 0.018 Uiso 1 1 calc R . .
C11 C 0.16915(19) 0.71666(9) 0.3412(2) 0.0128(4) Uani 1 1 d . . .
C12 C 0.10294(19) 0.69110(9) 0.4078(2) 0.0128(4) Uani 1 1 d . . .
N1 N 0.11012(16) 0.63501(8) 0.42165(18) 0.0129(4) Uani 1 1 d . . .
N2 N 0.22811(16) 0.68250(8) 0.28977(17) 0.0124(4) Uani 1 1 d . . .
C13 C -0.0505(2) 0.59071(9) 0.1227(2) 0.0141(4) Uani 1 1 d . . .
H13 H -0.0732 0.6015 0.1923 0.017 Uiso 1 1 calc R . .
C14 C -0.1395(2) 0.58016(9) -0.0047(2) 0.0160(4) Uani 1 1 d . . .
H14 H -0.2204 0.5839 -0.0199 0.019 Uiso 1 1 calc R . .
C15 C -0.1089(2) 0.56444(9) -0.1067(2) 0.0155(4) Uani 1 1 d . . .
H15 H -0.1683 0.5573 -0.1934 0.019 Uiso 1 1 calc R . .
C16 C 0.0120(2) 0.55897(9) -0.0815(2) 0.0134(4) Uani 1 1 d . . .
C17 C 0.0534(2) 0.54342(9) -0.1818(2) 0.0149(4) Uani 1 1 d . . .
H17 H -0.0023 0.5353 -0.2698 0.018 Uiso 1 1 calc R . .
C18 C 0.1706(2) 0.54013(9) -0.1528(2) 0.0153(4) Uani 1 1 d . . .
H18 H 0.1960 0.5315 -0.2216 0.018 Uiso 1 1 calc R . .
C19 C 0.2567(2) 0.54958(9) -0.0197(2) 0.0131(4) Uani 1 1 d . . .
C20 C 0.3796(2) 0.54364(9) 0.0179(2) 0.0157(4) Uani 1 1 d . . .
H20 H 0.4095 0.5346 -0.0470 0.019 Uiso 1 1 calc R . .
C21 C 0.4551(2) 0.55107(9) 0.1488(2) 0.0157(4) Uani 1 1 d . . .
H21 H 0.5379 0.5462 0.1760 0.019 Uiso 1 1 calc R . .
C22 C 0.40951(19) 0.56597(9) 0.2428(2) 0.0138(4) Uani 1 1 d . . .
H22 H 0.4632 0.5716 0.3330 0.017 Uiso 1 1 calc R . .
C23 C 0.21887(19) 0.56412(9) 0.0811(2) 0.0114(4) Uani 1 1 d . . .
C24 C 0.09497(19) 0.57010(9) 0.0492(2) 0.0115(4) Uani 1 1 d . . .
N3 N 0.06393(16) 0.58624(7) 0.15003(18) 0.0121(4) Uani 1 1 d . . .
N4 N 0.29491(16) 0.57251(7) 0.21088(18) 0.0114(4) Uani 1 1 d . . .
O1W O 0.25221(17) 0.32340(8) 0.32494(18) 0.0262(4) Uani 1 1 d D . .
O2W O 0.27511(16) 0.38163(8) 0.76202(17) 0.0228(4) Uani 1 1 d D . .
O3W O 0.45305(17) 0.70182(8) 0.06435(18) 0.0277(4) Uani 1 1 d D . .
O4W O 0.56569(16) 0.62639(8) 0.96310(16) 0.0221(4) Uani 1 1 d D . .
O5W O 0.70573(17) 0.69974(8) 0.89540(18) 0.0260(4) Uani 1 1 d D . .
O6W O 0.60595(17) 0.69731(8) 0.32369(19) 0.0288(4) Uani 1 1 d D . .
O7W O 0.83173(18) 0.71415(10) 0.1633(2) 0.0391(5) Uani 1 1 d D . .
O8W O 0.51199(16) 0.69486(7) 0.50936(18) 0.0253(4) Uani 1 1 d D . .
H1W H 0.248(3) 0.3543(7) 0.376(3) 0.040 Uiso 1 1 d D . .
H2W H 0.218(3) 0.2960(8) 0.358(3) 0.040 Uiso 1 1 d D . .
H3W H 0.3361(19) 0.3850(12) 0.8483(15) 0.040 Uiso 1 1 d D . .
H4W H 0.310(2) 0.3543(10) 0.727(3) 0.040 Uiso 1 1 d D . .
H5W H 0.481(3) 0.6767(8) 0.018(3) 0.040 Uiso 1 1 d D . .
H6W H 0.475(3) 0.7356(6) 0.038(3) 0.040 Uiso 1 1 d D . .
H7W H 0.601(2) 0.6516(10) 0.924(2) 0.040 Uiso 1 1 d D . .
H8W H 0.508(2) 0.6110(11) 0.8844(18) 0.040 Uiso 1 1 d D . .
H9W H 0.721(3) 0.6867(11) 0.822(2) 0.040 Uiso 1 1 d D . .
H10W H 0.671(3) 0.7344(7) 0.859(3) 0.040 Uiso 1 1 d D . .
H11W H 0.570(2) 0.6895(13) 0.381(2) 0.040 Uiso 1 1 d D . .
H12W H 0.5407(17) 0.6988(13) 0.2406(14) 0.040 Uiso 1 1 d D . .
H13W H 0.787(2) 0.7107(13) 0.0697(10) 0.040 Uiso 1 1 d D . .
H14W H 0.784(2) 0.6923(12) 0.192(2) 0.040 Uiso 1 1 d D . .
H15W H 0.468(2) 0.6647(9) 0.520(3) 0.040 Uiso 1 1 d D . .
H16W H 0.5851(13) 0.6885(12) 0.582(2) 0.040 Uiso 1 1 d D . .

loop_
_atom_site_aniso_label
_atom_site_aniso_U_11
_atom_site_aniso_U_22
_atom_site_aniso_U_33
_atom_site_aniso_U_23
_atom_site_aniso_U_13
_atom_site_aniso_U_12
Ni1 0.01444(14) 0.00864(14) 0.01060(13) 0.00026(10) 0.00711(10) 0.00083(10)
P1 0.0151(3) 0.0101(3) 0.0106(2) -0.0006(2) 0.0066(2) -0.0002(2)
P2 0.0146(3) 0.0090(3) 0.0114(2) -0.00018(19) 0.0072(2) 0.0000(2)
O1 0.0184(8) 0.0118(8) 0.0130(7) 0.0013(6) 0.0059(6) -0.0008(6)
O2 0.0203(8) 0.0203(9) 0.0143(7) -0.0019(6) 0.0115(6) -0.0011(7)
O3 0.0172(8) 0.0190(9) 0.0126(7) -0.0008(6) 0.0071(6) -0.0014(6)
O4 0.0167(8) 0.0094(8) 0.0149(7) -0.0009(6) 0.0049(6) 0.0006(6)
O5 0.0169(8) 0.0110(8) 0.0144(7) 0.0014(6) 0.0050(6) -0.0012(6)
O6 0.0216(8) 0.0110(8) 0.0190(8) -0.0029(6) 0.0120(7) -0.0005(6)
O7 0.0233(8) 0.0142(8) 0.0177(8) 0.0021(6) 0.0139(7) 0.0013(6)
C1 0.0223(11) 0.0136(11) 0.0157(10) 0.0000(8) 0.0098(9) -0.0012(9)
C2 0.0191(11) 0.0227(13) 0.0164(10) -0.0012(9) 0.0110(9) -0.0021(9)
C3 0.0182(11) 0.0222(13) 0.0171(11) -0.0027(9) 0.0100(9) 0.0023(9)
C4 0.0162(10) 0.0155(11) 0.0119(9) -0.0027(8) 0.0048(8) 0.0018(8)
C5 0.0236(12) 0.0152(12) 0.0201(11) -0.0029(9) 0.0097(9) 0.0066(9)
C6 0.0258(12) 0.0102(11) 0.0207(11) -0.0020(9) 0.0088(10) 0.0025(9)
C7 0.0190(11) 0.0125(11) 0.0147(10) -0.0006(8) 0.0046(8) 0.0009(9)
C8 0.0212(11) 0.0109(11) 0.0171(10) 0.0026(8) 0.0054(9) -0.0013(9)
C9 0.0194(11) 0.0162(12) 0.0181(10) 0.0039(9) 0.0088(9) -0.0017(9)
C10 0.0163(10) 0.0152(11) 0.0159(10) 0.0015(8) 0.0082(8) 0.0010(8)
C11 0.0153(10) 0.0118(11) 0.0109(9) 0.0003(8) 0.0048(8) 0.0007(8)
C12 0.0158(10) 0.0119(11) 0.0103(9) -0.0013(8) 0.0048(8) 0.0017(8)
N1 0.0160(9) 0.0117(9) 0.0131(8) -0.0004(7) 0.0082(7) 0.0003(7)
N2 0.0137(9) 0.0122(9) 0.0122(8) 0.0010(7) 0.0062(7) 0.0011(7)
C13 0.0179(11) 0.0113(11) 0.0172(10) 0.0013(8) 0.0114(9) 0.0011(8)
C14 0.0160(10) 0.0116(11) 0.0212(11) 0.0030(9) 0.0083(9) 0.0017(8)
C15 0.0181(11) 0.0102(11) 0.0162(10) 0.0017(8) 0.0049(9) -0.0022(8)
C16 0.0190(11) 0.0080(10) 0.0140(10) 0.0021(8) 0.0076(8) -0.0004(8)
C17 0.0218(11) 0.0114(11) 0.0111(10) -0.0003(8) 0.0064(9) -0.0027(8)
C18 0.0276(12) 0.0093(11) 0.0123(10) -0.0005(8) 0.0114(9) -0.0003(9)
C19 0.0203(11) 0.0082(10) 0.0139(10) 0.0008(8) 0.0103(9) -0.0006(8)
C20 0.0233(12) 0.0113(11) 0.0184(11) 0.0020(8) 0.0145(9) 0.0010(9)
C21 0.0151(11) 0.0152(11) 0.0193(11) 0.0016(9) 0.0095(9) 0.0020(8)
C22 0.0169(11) 0.0110(11) 0.0144(10) 0.0006(8) 0.0071(8) 0.0003(8)
C23 0.0186(11) 0.0059(10) 0.0119(9) 0.0013(7) 0.0083(8) -0.0003(8)
C24 0.0168(10) 0.0071(10) 0.0124(9) 0.0009(8) 0.0076(8) -0.0009(8)
N3 0.0179(9) 0.0075(9) 0.0133(8) 0.0018(7) 0.0085(7) 0.0013(7)
N4 0.0159(9) 0.0075(9) 0.0126(8) 0.0007(7) 0.0075(7) 0.0008(7)
O1W 0.0330(10) 0.0205(10) 0.0282(10) -0.0070(7) 0.0155(8) -0.0034(8)
O2W 0.0269(9) 0.0226(10) 0.0205(8) 0.0045(7) 0.0113(7) 0.0013(7)
O3W 0.0319(10) 0.0309(11) 0.0266(9) -0.0028(8) 0.0183(8) 0.0015(8)
O4W 0.0274(9) 0.0240(10) 0.0168(8) -0.0043(7) 0.0109(7) -0.0067(7)
O5W 0.0374(11) 0.0194(10) 0.0252(9) 0.0020(7) 0.0168(8) 0.0030(8)
O6W 0.0341(11) 0.0276(11) 0.0234(9) -0.0027(8) 0.0103(8) -0.0033(8)
O7W 0.0287(11) 0.0548(15) 0.0312(11) -0.0167(10) 0.0095(9) -0.0026(10)
O8W 0.0265(9) 0.0193(10) 0.0263(9) 0.0046(7) 0.0068(8) -0.0056(7)

loop_
_atom_type_symbol
_atom_type_description
_atom_type_scat_dispersion_real
_atom_type_scat_dispersion_imag
_atom_type_scat_source
C C 0.0033 0.0016 'International Tables Vol C Tables 4.2.6.8 and 6.1.1.4'
H H 0.0000 0.0000 'International Tables Vol C Tables 4.2.6.8 and 6.1.1.4'
N N 0.0061 0.0033 'International Tables Vol C Tables 4.2.6.8 and 6.1.1.4'
O O 0.0106 0.0060 'International Tables Vol C Tables 4.2.6.8 and 6.1.1.4'
P P 0.1023 0.0942 'International Tables Vol C Tables 4.2.6.8 and 6.1.1.4'
Ni Ni 0.3393 1.1124 'International Tables Vol C Tables 4.2.6.8 and 6.1.1.4'

loop_
_geom_angle_atom_site_label_1
_geom_angle_atom_site_label_2
_geom_angle_atom_site_label_3
_geom_angle
_geom_angle_site_symmetry_1
_geom_angle_site_symmetry_3
_geom_angle_publ_flag
O5 Ni1 N4 95.06(7) . . ?
O5 Ni1 N1 92.76(7) . . ?
N4 Ni1 N1 168.88(7) . . ?
O5 Ni1 O1 90.54(6) . . ?
N4 Ni1 O1 93.66(7) . . ?
N1 Ni1 O1 94.16(7) . . ?
O5 Ni1 N2 172.48(7) . . ?
N4 Ni1 N2 92.29(7) . . ?
N1 Ni1 N2 80.20(7) . . ?
O1 Ni1 N2 87.40(6) . . ?
O5 Ni1 N3 89.73(6) . . ?
N4 Ni1 N3 79.57(7) . . ?
N1 Ni1 N3 92.59(7) . . ?
O1 Ni1 N3 173.22(7) . . ?
N2 Ni1 N3 93.17(7) . . ?
O2 P1 O1 118.35(10) . . ?
O2 P1 O3 108.25(9) . . ?
O1 P1 O3 110.65(9) . . ?
O2 P1 O4 109.72(9) . . ?
O1 P1 O4 106.51(8) . . ?
O3 P1 O4 102.14(9) . . ?
O5 P2 O6 118.36(9) . . ?
O5 P2 O7 106.59(9) . . ?
O6 P2 O7 110.83(9) . . ?
O5 P2 O4 109.51(9) . . ?
O6 P2 O4 105.04(9) . . ?
O7 P2 O4 105.88(9) . . ?
P1 O1 Ni1 130.35(10) . . ?
P1 O3 H3A 109.5 . . ?
P2 O4 P1 129.96(10) . . ?
P2 O5 Ni1 134.82(10) . . ?
P2 O7 H7A 109.5 . . ?
N1 C1 C2 122.1(2) . . ?
N1 C1 H1 118.9 . . ?
C2 C1 H1 118.9 . . ?
C3 C2 C1 119.8(2) . . ?
C3 C2 H2 120.1 . . ?
C1 C2 H2 120.1 . . ?
C2 C3 C4 119.5(2) . . ?
C2 C3 H3 120.3 . . ?
C4 C3 H3 120.3 . . ?
C3 C4 C12 117.3(2) . . ?
C3 C4 C5 123.8(2) . . ?
C12 C4 C5 118.9(2) . . ?
C6 C5 C4 120.7(2) . . ?
C6 C5 H5 119.6 . . ?
C4 C5 H5 119.6 . . ?
C5 C6 C7 121.8(2) . . ?
C5 C6 H6 119.1 . . ?
C7 C6 H6 119.1 . . ?
C11 C7 C8 117.5(2) . . ?
C11 C7 C6 118.7(2) . . ?
C8 C7 C6 123.8(2) . . ?
C9 C8 C7 119.1(2) . . ?
C9 C8 H8 120.4 . . ?
C7 C8 H8 120.4 . . ?
C8 C9 C10 119.6(2) . . ?
C8 C9 H9 120.2 . . ?
C10 C9 H9 120.2 . . ?
N2 C10 C9 123.0(2) . . ?
N2 C10 H10 118.5 . . ?
C9 C10 H10 118.5 . . ?
N2 C11 C7 122.8(2) . . ?
N2 C11 C12 117.38(19) . . ?
C7 C11 C12 119.8(2) . . ?
N1 C12 C4 122.7(2) . . ?
N1 C12 C11 117.30(19) . . ?
C4 C12 C11 120.0(2) . . ?
C1 N1 C12 118.6(2) . . ?
C1 N1 Ni1 128.41(16) . . ?
C12 N1 Ni1 112.88(14) . . ?
C10 N2 C11 117.9(2) . . ?
C10 N2 Ni1 129.84(16) . . ?
C11 N2 Ni1 112.14(14) . . ?
N3 C13 C14 123.0(2) . . ?
N3 C13 H13 118.5 . . ?
C14 C13 H13 118.5 . . ?
C15 C14 C13 119.6(2) . . ?
C15 C14 H14 120.2 . . ?
C13 C14 H14 120.2 . . ?
C14 C15 C16 119.1(2) . . ?
C14 C15 H15 120.4 . . ?
C16 C15 H15 120.4 . . ?
C24 C16 C15 117.3(2) . . ?
C24 C16 C17 119.2(2) . . ?
C15 C16 C17 123.5(2) . . ?
C18 C17 C16 121.0(2) . . ?
C18 C17 H17 119.5 . . ?
C16 C17 H17 119.5 . . ?
C17 C18 C19 120.8(2) . . ?
C17 C18 H18 119.6 . . ?
C19 C18 H18 119.6 . . ?
C23 C19 C20 117.3(2) . . ?
C23 C19 C18 119.5(2) . . ?
C20 C19 C18 123.3(2) . . ?
C21 C20 C19 119.3(2) . . ?
C21 C20 H20 120.4 . . ?
C19 C20 H20 120.4 . . ?
C20 C21 C22 119.6(2) . . ?
C20 C21 H21 120.2 . . ?
C22 C21 H21 120.2 . . ?
N4 C22 C21 122.8(2) . . ?
N4 C22 H22 118.6 . . ?
C21 C22 H22 118.6 . . ?
N4 C23 C19 123.1(2) . . ?
N4 C23 C24 117.17(19) . . ?
C19 C23 C24 119.73(19) . . ?
N3 C24 C16 123.3(2) . . ?
N3 C24 C23 117.05(18) . . ?
C16 C24 C23 119.7(2) . . ?
C13 N3 C24 117.71(19) . . ?
C13 N3 Ni1 129.80(15) . . ?
C24 N3 Ni1 112.48(14) . . ?
C22 N4 C23 118.00(19) . . ?
C22 N4 Ni1 128.36(15) . . ?
C23 N4 Ni1 113.54(14) . . ?
H1W O1W H2W 100.5(13) . . ?
H3W O2W H4W 98.8(12) . . ?
H5W O3W H6W 99.9(13) . . ?
H7W O4W H8W 99.1(12) . . ?
H9W O5W H10W 98.7(12) . . ?
H11W O6W H12W 101.8(13) . . ?
H13W O7W H14W 98.3(12) . . ?
H15W O8W H16W 99.8(13) . . ?

loop_
_geom_bond_atom_site_label_1
_geom_bond_atom_site_label_2
_geom_bond_distance
_geom_bond_site_symmetry_2
_geom_bond_publ_flag
Ni1 O5 2.0579(16) . ?
Ni1 N4 2.0742(18) . ?
Ni1 N1 2.0788(19) . ?
Ni1 O1 2.0877(15) . ?
Ni1 N2 2.0960(19) . ?
Ni1 N3 2.1096(18) . ?
P1 O2 1.4829(16) . ?
P1 O1 1.5131(16) . ?
P1 O3 1.5673(16) . ?
P1 O4 1.6172(16) . ?
P2 O5 1.4939(16) . ?
P2 O6 1.4982(16) . ?
P2 O7 1.5752(16) . ?
P2 O4 1.6017(16) . ?
O3 H3A 0.8400 . ?
O7 H7A 0.8400 . ?
C1 N1 1.327(3) . ?
C1 C2 1.401(3) . ?
C1 H1 0.9500 . ?
C2 C3 1.372(3) . ?
C2 H2 0.9500 . ?
C3 C4 1.402(3) . ?
C3 H3 0.9500 . ?
C4 C12 1.409(3) . ?
C4 C5 1.434(3) . ?
C5 C6 1.355(3) . ?
C5 H5 0.9500 . ?
C6 C7 1.427(3) . ?
C6 H6 0.9500 . ?
C7 C11 1.408(3) . ?
C7 C8 1.410(3) . ?
C8 C9 1.371(3) . ?
C8 H8 0.9500 . ?
C9 C10 1.401(3) . ?
C9 H9 0.9500 . ?
C10 N2 1.326(3) . ?
C10 H10 0.9500 . ?
C11 N2 1.364(3) . ?
C11 C12 1.437(3) . ?
C12 N1 1.360(3) . ?
C13 N3 1.326(3) . ?
C13 C14 1.405(3) . ?
C13 H13 0.9500 . ?
C14 C15 1.370(3) . ?
C14 H14 0.9500 . ?
C15 C16 1.413(3) . ?
C15 H15 0.9500 . ?
C16 C24 1.407(3) . ?
C16 C17 1.436(3) . ?
C17 C18 1.354(3) . ?
C17 H17 0.9500 . ?
C18 C19 1.431(3) . ?
C18 H18 0.9500 . ?
C19 C23 1.406(3) . ?
C19 C20 1.412(3) . ?
C20 C21 1.368(3) . ?
C20 H20 0.9500 . ?
C21 C22 1.405(3) . ?
C21 H21 0.9500 . ?
C22 N4 1.324(3) . ?
C22 H22 0.9500 . ?
C23 N4 1.363(3) . ?
C23 C24 1.434(3) . ?
C24 N3 1.364(3) . ?
O1W H1W 0.943(10) . ?
O1W H2W 0.938(10) . ?
O2W H3W 0.943(10) . ?
O2W H4W 0.947(10) . ?
O3W H5W 0.942(10) . ?
O3W H6W 0.944(10) . ?
O4W H7W 0.943(10) . ?
O4W H8W 0.942(10) . ?
O5W H9W 0.947(10) . ?
O5W H10W 0.947(10) . ?
O6W H11W 0.930(10) . ?
O6W H12W 0.940(10) . ?
O7W H13W 0.950(10) . ?
O7W H14W 0.939(10) . ?
O8W H15W 0.942(10) . ?
O8W H16W 0.945(10) . ?

loop_
_geom_hbond_atom_site_label_D
_geom_hbond_atom_site_label_H
_geom_hbond_atom_site_label_A
_geom_hbond_distance_DH
_geom_hbond_distance_HA
_geom_hbond_distance_DA
_geom_hbond_angle_DHA
_geom_hbond_site_symmetry_A
O3 H3A O6 0.84 1.88 2.646(2) 151.6 3_666
O7 H7A O2W 0.84 1.88 2.700(2) 164.4 .
O1W H1W O6 0.943(10) 1.922(15) 2.782(2) 150(2) .
O1W H2W O7W 0.938(10) 2.050(17) 2.854(3) 143(2) 2_645
O2W H3W O4W 0.943(10) 1.944(14) 2.857(2) 162(3) 3_667
O2W H4W O6W 0.947(10) 1.848(11) 2.790(3) 173(2) 3_666
O3W H5W O4W 0.942(10) 1.853(12) 2.780(3) 167(3) 1_554
O3W H6W O8W 0.944(10) 1.796(10) 2.731(3) 170(3) 4_575
O4W H7W O5W 0.943(10) 1.860(11) 2.778(3) 164(2) .
O4W H8W O2 0.942(10) 1.808(10) 2.747(2) 174(3) .
O5W H9W O1W 0.947(10) 1.789(12) 2.723(3) 168(3) 3_666
O5W H10W O6W 0.947(10) 1.807(10) 2.742(3) 168(2) 4_576
O6W H11W O8W 0.930(10) 1.816(13) 2.719(3) 163(3) .
O6W H12W O3W 0.940(10) 1.790(11) 2.700(3) 162(2) .
O7W H13W O5W 0.950(10) 1.779(11) 2.728(3) 176(3) 1_554
O7W H14W O2W 0.939(10) 2.062(17) 2.937(3) 154(3) 3_666
O8W H15W O1 0.942(10) 1.779(11) 2.705(2) 167(3) .
O8W H16W O1W 0.945(10) 1.872(14) 2.774(3) 159(3) 3_666
